data_7120866
loop_
_publ_author_name
'Ametovski, Jhi'
'Dutta, Uttam'
'Burchill, Laura'
'Maiti, Debrabrata'
'Lupton, David William'
'Hooper, Joel'

_publ_section_title
;
 Phosphine catalysed (5 + 1) annulation of ynone/cinnamates with primary
 amines
;
_journal_name_full 'Chemical Communications'
_journal_paper_doi 10.1039/C7CC08252E
_journal_year 2017
_chemical_formula_moiety 'C27 H25 N O5 S'
_chemical_formula_sum 'C27 H25 N O5 S'
_chemical_formula_weight 475.54
_chemical_melting_point 391
_chemical_name_systematic 'ethyl (Z)-2-(3-benzylidene-4-oxo-2-tosyl-1,2,3,4-tetrahydroisoquinolin-1-yl)acetate'
_space_group_crystal_system monoclinic
_space_group_IT_number 14
_space_group_name_Hall '-P 2yn'
_space_group_name_H-M_alt 'P 1 21/n 1'
_symmetry_space_group_name_Hall '-P 2yn'
_symmetry_space_group_name_H-M 'P 1 21/n 1'
_atom_sites_solution_hydrogens geom
_audit_creation_method SHELXL-2014/7
_audit_update_record
;
2017-10-16 deposited with the CCDC.
2017-11-10 downloaded from the CCDC.
;
_cell_angle_alpha 90
_cell_angle_beta 93.143(6)
_cell_angle_gamma 90
_cell_formula_units_Z 4
_cell_length_a 10.6859(10)
_cell_length_b 13.7251(15)
_cell_length_c 15.4139(13)
_cell_measurement_reflns_used 2505
_cell_measurement_temperature 123(2)
_cell_measurement_theta_max 29.92
_cell_measurement_theta_min 2.26
_cell_volume 2257.3(4)
_computing_cell_refinement 'Bruker Apex2 v2014.7-1 (Bruker AXS, 2014)'
_computing_data_collection 'Bruker Apex2 v2014.7-1 (Bruker AXS, 2014)'
_computing_data_reduction 'Bruker Apex2 v2014.7-1 (Bruker AXS, 2014)'
_computing_structure_refinement 'SHELXL-2014/7 (Sheldrick, 2014)'
_computing_structure_solution 'SHELXS-97 (Sheldrick, 2008)'
_diffrn_ambient_temperature 123(2)
_diffrn_measured_fraction_theta_full 0.992
_diffrn_measured_fraction_theta_max 0.992
_diffrn_measurement_device_type 'Bruker APEXII CCD'
_diffrn_measurement_method '\w scans'
_diffrn_radiation_type MoK\a
_diffrn_radiation_wavelength 0.71073
_diffrn_reflns_av_R_equivalents 0.0456
_diffrn_reflns_av_unetI/netI 0.0510
_diffrn_reflns_Laue_measured_fraction_full 0.992
_diffrn_reflns_Laue_measured_fraction_max 0.992
_diffrn_reflns_limit_h_max 14
_diffrn_reflns_limit_h_min -14
_diffrn_reflns_limit_k_max 18
_diffrn_reflns_limit_k_min -15
_diffrn_reflns_limit_l_max 17
_diffrn_reflns_limit_l_min -20
_diffrn_reflns_number 14049
_diffrn_reflns_point_group_measured_fraction_full 0.992
_diffrn_reflns_point_group_measured_fraction_max 0.992
_diffrn_reflns_theta_full 25.242
_diffrn_reflns_theta_max 27.999
_diffrn_reflns_theta_min 2.382
_diffrn_source 'fine focus sealed tube'
_exptl_absorpt_coefficient_mu 0.184
_exptl_absorpt_correction_T_max 0.7461
_exptl_absorpt_correction_T_min 0.6988
_exptl_absorpt_correction_type multi-scan
_exptl_absorpt_process_details 'SADABS-2014/3 (Bruker AXS, 2014)'
_exptl_crystal_colour yellow
_exptl_crystal_density_diffrn 1.399
_exptl_crystal_description prism
_exptl_crystal_F_000 1000
_exptl_crystal_size_max 0.25
_exptl_crystal_size_mid 0.25
_exptl_crystal_size_min 0.25
_refine_diff_density_max 0.326
_refine_diff_density_min -0.416
_refine_diff_density_rms 0.058
_refine_ls_extinction_method none
_refine_ls_goodness_of_fit_ref 1.040
_refine_ls_hydrogen_treatment constr
_refine_ls_matrix_type full
_refine_ls_number_parameters 308
_refine_ls_number_reflns 5396
_refine_ls_number_restraints 0
_refine_ls_restrained_S_all 1.040
_refine_ls_R_factor_all 0.0622
_refine_ls_R_factor_gt 0.0428
_refine_ls_shift/su_max 0.000
_refine_ls_shift/su_mean 0.000
_refine_ls_structure_factor_coef Fsqd
_refine_ls_weighting_details 'w=1/[\s^2^(Fo^2^)+(0.0462P)^2^+0.6382P] where P=(Fo^2^+2Fc^2^)/3'
_refine_ls_weighting_scheme calc
_refine_ls_wR_factor_gt 0.0995
_refine_ls_wR_factor_ref 0.1116
_reflns_Friedel_coverage 0.000
_reflns_number_gt 4067
_reflns_number_total 5396
_reflns_threshold_expression 'I > 2\s(I)'
_cod_data_source_file c7cc08252e2.cif
_cod_data_source_block shelx
_cod_database_code 7120866
_shelx_shelxl_version_number 2014/7
_shelx_space_group_comment
;
The symmetry employed for this shelxl refinement is uniquely defined
by the following loop, which should always be used as a source of
symmetry information in preference to the above space-group names.
They are only intended as comments.
;

loop_
_space_group_symop_operation_xyz
'x, y, z'
'-x+1/2, y+1/2, -z+1/2'
'-x, -y, -z'
'x-1/2, -y-1/2, z-1/2'

loop_
_atom_site_label
_atom_site_type_symbol
_atom_site_fract_x
_atom_site_fract_y
_atom_site_fract_z
_atom_site_U_iso_or_equiv
_atom_site_adp_type
_atom_site_occupancy
_atom_site_site_symmetry_order
_atom_site_calc_flag
_atom_site_refinement_flags_posn
_atom_site_refinement_flags_adp
S1 S 0.31711(4) 0.14322(3) 0.08465(3) 0.01863(11) Uani 1 1 d . .
O1 O 0.25620(12) 0.14088(9) 0.00042(8) 0.0267(3) Uani 1 1 d . .
O2 O 0.27205(12) 0.08576(9) 0.15321(9) 0.0260(3) Uani 1 1 d . .
O3 O 0.52282(12) 0.39166(11) -0.00912(9) 0.0317(3) Uani 1 1 d . .
O4 O 0.05101(12) 0.38133(10) 0.24878(10) 0.0336(3) Uani 1 1 d . .
O5 O 0.13180(11) 0.23367(9) 0.27472(9) 0.0249(3) Uani 1 1 d . .
N1 N 0.30773(12) 0.25924(10) 0.11652(9) 0.0156(3) Uani 1 1 d . .
C1 C 0.34132(15) 0.32937(12) 0.05236(11) 0.0174(3) Uani 1 1 d . .
C2 C 0.47596(16) 0.35791(13) 0.05438(11) 0.0194(3) Uani 1 1 d . .
C3 C 0.54848(15) 0.34453(12) 0.13773(11) 0.0178(3) Uani 1 1 d . .
C4 C 0.67523(15) 0.36940(13) 0.14315(12) 0.0218(4) Uani 1 1 d . .
H4 H 0.7141 0.3920 0.0930 0.026 Uiso 1 1 calc R U
C5 C 0.74402(16) 0.36131(14) 0.22080(13) 0.0257(4) Uani 1 1 d . .
H5 H 0.8306 0.3775 0.2242 0.031 Uiso 1 1 calc R U
C6 C 0.68688(17) 0.32948(15) 0.29402(13) 0.0274(4) Uani 1 1 d . .
H6 H 0.7344 0.3245 0.3478 0.033 Uiso 1 1 calc R U
C7 C 0.56134(16) 0.30494(14) 0.28966(12) 0.0231(4) Uani 1 1 d . .
H7 H 0.5227 0.2837 0.3404 0.028 Uiso 1 1 calc R U
C8 C 0.49155(15) 0.31138(12) 0.21104(11) 0.0171(3) Uani 1 1 d . .
C9 C 0.35526(14) 0.28111(12) 0.20643(11) 0.0161(3) Uani 1 1 d . .
H9 H 0.3477 0.2206 0.2418 0.019 Uiso 1 1 calc R U
C10 C 0.27223(15) 0.35930(13) 0.24434(11) 0.0198(4) Uani 1 1 d . .
H10A H 0.3099 0.3793 0.3017 0.024 Uiso 1 1 calc R U
H10B H 0.2713 0.4171 0.2059 0.024 Uiso 1 1 calc R U
C11 C 0.13896(15) 0.32753(13) 0.25531(11) 0.0190(3) Uani 1 1 d . .
C12 C 0.00762(16) 0.19279(14) 0.28221(14) 0.0274(4) Uani 1 1 d . .
H12A H -0.0482 0.2125 0.2319 0.033 Uiso 1 1 calc R U
H12B H -0.0290 0.2162 0.3360 0.033 Uiso 1 1 calc R U
C13 C 0.02179(18) 0.08427(14) 0.28458(13) 0.0287(4) Uani 1 1 d . .
H13A H -0.0606 0.0540 0.2896 0.043 Uiso 1 1 calc R U
H13B H 0.0580 0.0620 0.2310 0.043 Uiso 1 1 calc R U
H13C H 0.0772 0.0657 0.3346 0.043 Uiso 1 1 calc R U
C14 C 0.26131(16) 0.37101(13) -0.00655(11) 0.0204(4) Uani 1 1 d . .
H14 H 0.3010 0.4133 -0.0454 0.024 Uiso 1 1 calc R U
C15 C 0.12578(16) 0.36476(12) -0.02333(11) 0.0194(4) Uani 1 1 d . .
C16 C 0.07310(17) 0.42419(13) -0.08923(12) 0.0241(4) Uani 1 1 d . .
H16 H 0.1260 0.4646 -0.1213 0.029 Uiso 1 1 calc R U
C17 C -0.05523(18) 0.42520(15) -0.10871(12) 0.0278(4) Uani 1 1 d . .
H17 H -0.0894 0.4658 -0.1540 0.033 Uiso 1 1 calc R U
C18 C -0.13288(17) 0.36742(14) -0.06241(13) 0.0269(4) Uani 1 1 d . .
H18 H -0.2208 0.3680 -0.0755 0.032 Uiso 1 1 calc R U
C19 C -0.08212(17) 0.30820(14) 0.00351(12) 0.0254(4) Uani 1 1 d . .
H19 H -0.1358 0.2686 0.0358 0.030 Uiso 1 1 calc R U
C20 C 0.04575(16) 0.30622(13) 0.02268(12) 0.0214(4) Uani 1 1 d . .
H20 H 0.0793 0.2647 0.0675 0.026 Uiso 1 1 calc R U
C21 C 0.47635(15) 0.11681(12) 0.07496(11) 0.0179(3) Uani 1 1 d . .
C22 C 0.54841(17) 0.08633(13) 0.14779(12) 0.0239(4) Uani 1 1 d . .
H22 H 0.5113 0.0768 0.2018 0.029 Uiso 1 1 calc R U
C23 C 0.67507(17) 0.07010(14) 0.14020(13) 0.0268(4) Uani 1 1 d . .
H23 H 0.7252 0.0502 0.1899 0.032 Uiso 1 1 calc R U
C24 C 0.73039(16) 0.08220(13) 0.06192(13) 0.0240(4) Uani 1 1 d . .
C25 C 0.65586(17) 0.11170(14) -0.00968(12) 0.0267(4) Uani 1 1 d . .
H25 H 0.6926 0.1200 -0.0639 0.032 Uiso 1 1 calc R U
C26 C 0.52923(17) 0.12935(13) -0.00386(12) 0.0229(4) Uani 1 1 d . .
H26 H 0.4794 0.1498 -0.0535 0.027 Uiso 1 1 calc R U
C27 C 0.86764(17) 0.06005(16) 0.05428(15) 0.0342(5) Uani 1 1 d . .
H27A H 0.9181 0.1071 0.0889 0.051 Uiso 1 1 calc R U
H27B H 0.8883 0.0646 -0.0067 0.051 Uiso 1 1 calc R U
H27C H 0.8856 -0.0060 0.0758 0.051 Uiso 1 1 calc R U

loop_
_atom_site_aniso_label
_atom_site_aniso_U_11
_atom_site_aniso_U_22
_atom_site_aniso_U_33
_atom_site_aniso_U_23
_atom_site_aniso_U_13
_atom_site_aniso_U_12
S1 0.0175(2) 0.0163(2) 0.0222(2) -0.00232(16) 0.00202(16) -0.00034(15)
O1 0.0252(6) 0.0261(7) 0.0280(7) -0.0101(5) -0.0053(6) 0.0014(5)
O2 0.0277(7) 0.0177(7) 0.0337(7) 0.0006(5) 0.0103(6) -0.0021(5)
O3 0.0257(7) 0.0447(9) 0.0252(7) 0.0092(6) 0.0055(6) -0.0067(6)
O4 0.0178(6) 0.0252(8) 0.0581(10) 0.0004(6) 0.0043(6) 0.0020(5)
O5 0.0148(6) 0.0235(7) 0.0369(8) 0.0034(5) 0.0058(5) -0.0018(5)
N1 0.0159(6) 0.0143(7) 0.0168(7) -0.0004(5) 0.0009(5) -0.0004(5)
C1 0.0184(8) 0.0172(9) 0.0168(8) -0.0008(6) 0.0023(6) -0.0006(6)
C2 0.0191(8) 0.0181(9) 0.0215(9) 0.0004(7) 0.0047(7) -0.0008(6)
C3 0.0145(7) 0.0165(8) 0.0223(9) -0.0013(6) 0.0015(6) 0.0013(6)
C4 0.0169(8) 0.0202(9) 0.0287(10) -0.0031(7) 0.0057(7) -0.0010(6)
C5 0.0124(8) 0.0275(10) 0.0368(11) -0.0054(8) -0.0013(7) -0.0007(7)
C6 0.0188(8) 0.0347(11) 0.0279(10) -0.0038(8) -0.0063(8) 0.0010(8)
C7 0.0204(8) 0.0282(10) 0.0205(9) 0.0003(7) 0.0001(7) 0.0007(7)
C8 0.0129(7) 0.0172(8) 0.0212(9) -0.0027(6) 0.0009(6) 0.0011(6)
C9 0.0138(7) 0.0184(9) 0.0161(8) 0.0008(6) 0.0003(6) -0.0015(6)
C10 0.0162(8) 0.0218(9) 0.0219(9) -0.0039(7) 0.0049(7) -0.0016(7)
C11 0.0177(8) 0.0218(9) 0.0175(8) -0.0042(7) 0.0011(7) -0.0020(7)
C12 0.0170(8) 0.0274(10) 0.0386(11) -0.0010(8) 0.0078(8) -0.0052(7)
C13 0.0298(10) 0.0254(10) 0.0316(11) 0.0005(8) 0.0066(8) -0.0070(8)
C14 0.0221(8) 0.0204(9) 0.0187(8) 0.0009(7) 0.0018(7) -0.0016(7)
C15 0.0207(8) 0.0195(9) 0.0178(8) -0.0021(6) -0.0018(7) 0.0019(7)
C16 0.0258(9) 0.0216(9) 0.0246(9) 0.0019(7) -0.0001(7) 0.0002(7)
C17 0.0293(10) 0.0275(10) 0.0257(10) 0.0019(8) -0.0053(8) 0.0089(8)
C18 0.0199(8) 0.0293(11) 0.0310(10) -0.0055(8) -0.0019(8) 0.0062(7)
C19 0.0214(9) 0.0244(10) 0.0303(10) -0.0014(8) 0.0018(8) 0.0020(7)
C20 0.0205(8) 0.0210(9) 0.0226(9) 0.0013(7) -0.0005(7) 0.0026(7)
C21 0.0180(8) 0.0148(8) 0.0212(9) -0.0012(6) 0.0028(7) 0.0022(6)
C22 0.0274(9) 0.0240(10) 0.0205(9) 0.0022(7) 0.0029(7) 0.0058(7)
C23 0.0238(9) 0.0267(10) 0.0293(10) 0.0024(8) -0.0032(8) 0.0061(7)
C24 0.0219(8) 0.0160(9) 0.0342(10) -0.0039(7) 0.0033(8) 0.0014(7)
C25 0.0262(9) 0.0292(10) 0.0254(10) -0.0022(8) 0.0094(8) 0.0009(8)
C26 0.0243(9) 0.0258(10) 0.0185(9) -0.0009(7) 0.0017(7) 0.0032(7)
C27 0.0214(9) 0.0301(11) 0.0516(13) -0.0037(9) 0.0059(9) 0.0021(8)

loop_
_atom_type_symbol
_atom_type_description
_atom_type_scat_dispersion_real
_atom_type_scat_dispersion_imag
_atom_type_scat_source
C C 0.0033 0.0016 'International Tables Vol C Tables 4.2.6.8 and 6.1.1.4'
H H 0.0000 0.0000 'International Tables Vol C Tables 4.2.6.8 and 6.1.1.4'
N N 0.0061 0.0033 'International Tables Vol C Tables 4.2.6.8 and 6.1.1.4'
O O 0.0106 0.0060 'International Tables Vol C Tables 4.2.6.8 and 6.1.1.4'
S S 0.1246 0.1234 'International Tables Vol C Tables 4.2.6.8 and 6.1.1.4'

loop_
_geom_angle_atom_site_label_1
_geom_angle_atom_site_label_2
_geom_angle_atom_site_label_3
_geom_angle
O1 S1 O2 120.61(8)
O1 S1 N1 104.98(7)
O2 S1 N1 106.35(7)
O1 S1 C21 108.40(8)
O2 S1 C21 108.54(8)
N1 S1 C21 107.22(7)
C11 O5 C12 117.26(13)
C1 N1 C9 114.95(13)
C1 N1 S1 114.45(11)
C9 N1 S1 116.45(11)
C14 C1 N1 125.22(15)
C14 C1 C2 118.78(15)
N1 C1 C2 116.00(14)
O3 C2 C3 121.94(15)
O3 C2 C1 121.56(16)
C3 C2 C1 116.50(14)
C8 C3 C4 119.91(16)
C8 C3 C2 121.12(14)
C4 C3 C2 118.93(16)
C5 C4 C3 120.24(17)
C4 C5 C6 119.81(16)
C7 C6 C5 120.55(17)
C6 C7 C8 120.00(17)
C3 C8 C7 119.47(15)
C3 C8 C9 121.02(14)
C7 C8 C9 119.51(15)
N1 C9 C8 112.32(13)
N1 C9 C10 108.89(13)
C8 C9 C10 111.51(13)
C11 C10 C9 114.29(14)
O4 C11 O5 124.37(16)
O4 C11 C10 123.72(17)
O5 C11 C10 111.90(14)
O5 C12 C13 107.15(15)
C1 C14 C15 133.21(17)
C20 C15 C16 118.17(16)
C20 C15 C14 125.01(16)
C16 C15 C14 116.80(16)
C17 C16 C15 121.14(17)
C18 C17 C16 119.94(17)
C17 C18 C19 119.66(17)
C20 C19 C18 120.66(18)
C19 C20 C15 120.42(16)
C26 C21 C22 120.90(16)
C26 C21 S1 119.71(13)
C22 C21 S1 119.36(13)
C23 C22 C21 118.78(17)
C24 C23 C22 121.46(17)
C23 C24 C25 118.40(17)
C23 C24 C27 120.53(17)
C25 C24 C27 121.03(18)
C26 C25 C24 121.43(18)
C21 C26 C25 119.03(17)

loop_
_geom_bond_atom_site_label_1
_geom_bond_atom_site_label_2
_geom_bond_distance
S1 O1 1.4204(13)
S1 O2 1.4235(13)
S1 N1 1.6710(14)
S1 C21 1.7541(17)
O3 C2 1.215(2)
O4 C11 1.195(2)
O5 C11 1.326(2)
O5 C12 1.451(2)
N1 C1 1.440(2)
N1 C9 1.480(2)
C1 C14 1.341(2)
C1 C2 1.490(2)
C2 C3 1.475(2)
C3 C8 1.389(2)
C3 C4 1.395(2)
C4 C5 1.374(3)
C5 C6 1.383(3)
C6 C7 1.381(2)
C7 C8 1.390(2)
C8 C9 1.512(2)
C9 C10 1.529(2)
C10 C11 1.508(2)
C12 C13 1.497(3)
C14 C15 1.460(2)
C15 C20 1.395(2)
C15 C16 1.397(2)
C16 C17 1.388(2)
C17 C18 1.375(3)
C18 C19 1.388(3)
C19 C20 1.382(2)
C21 C26 1.379(2)
C21 C22 1.390(2)
C22 C23 1.383(2)
C23 C24 1.382(3)
C24 C25 1.386(3)
C24 C27 1.509(2)
C25 C26 1.382(3)
